data_2231429
loop_
_publ_author_name
'Asiri, Abdullah M.'
'Faidallah, Hassan M.'
'Al-Youbi, Abdulrahman O.'
'Sobahi, Tarik R.'
'Ng, Seik Weng'

_publ_section_title
;
 (<i>Z</i>)-2-Sulfanylidene-5-(thiophen-2-ylmethylidene)imidazolidin-4-one
;
_journal_coeditor_code BT5612
_journal_issue 9
_journal_name_full 'Acta Crystallographica Section E'
_journal_page_first o2429
_journal_paper_doi 10.1107/S1600536811033034
_journal_volume 67
_journal_year 2011
_chemical_formula_iupac 'C8 H6 N2 O S2'
_chemical_formula_moiety 'C8 H6 N2 O S2'
_chemical_formula_sum 'C8 H6 N2 O S2'
_chemical_formula_weight 210.27
_chemical_name_systematic
;
(<i>Z</i>)-2-Sulfanylidene-5-(thiophen-2-ylmethylidene)imidazolidin-4-one
;
_space_group_IT_number 2
_symmetry_cell_setting triclinic
_symmetry_space_group_name_Hall '-P 1'
_symmetry_space_group_name_H-M 'P -1'
_atom_sites_solution_hydrogens geom
_atom_sites_solution_primary direct
_atom_sites_solution_secondary difmap
_audit_creation_method SHELXL-97
_cell_angle_alpha 72.582(11)
_cell_angle_beta 76.116(10)
_cell_angle_gamma 75.640(9)
_cell_formula_units_Z 2
_cell_length_a 6.1022(6)
_cell_length_b 7.0806(8)
_cell_length_c 11.0425(13)
_cell_measurement_reflns_used 1386
_cell_measurement_temperature 100(2)
_cell_measurement_theta_max 73.92
_cell_measurement_theta_min 4.26
_cell_volume 433.87(9)
_computing_cell_refinement 'CrysAlis PRO (Agilent, 2010)'
_computing_data_collection 'CrysAlis PRO (Agilent, 2010)'
_computing_data_reduction 'CrysAlis PRO (Agilent, 2010)'
_computing_molecular_graphics 'X-SEED (Barbour, 2001)'
_computing_publication_material 'publCIF (Westrip, 2010)'
_computing_structure_refinement 'SHELXL97 (Sheldrick, 2008)'
_computing_structure_solution 'SHELXS97 (Sheldrick, 2008)'
_diffrn_ambient_temperature 100(2)
_diffrn_detector_area_resol_mean 10.4041
_diffrn_measured_fraction_theta_full 0.950
_diffrn_measured_fraction_theta_max 0.950
_diffrn_measurement_device_type 'Agilent SuperNova Dual diffractometer with an Atlas detector'
_diffrn_measurement_method \w
_diffrn_radiation_monochromator Mirror
_diffrn_radiation_source 'SuperNova (Cu) X-ray Source'
_diffrn_radiation_type CuK\a
_diffrn_radiation_wavelength 1.54184
_diffrn_reflns_av_R_equivalents 0.0273
_diffrn_reflns_av_sigmaI/netI 0.0376
_diffrn_reflns_limit_h_max 7
_diffrn_reflns_limit_h_min -4
_diffrn_reflns_limit_k_max 8
_diffrn_reflns_limit_k_min -8
_diffrn_reflns_limit_l_max 13
_diffrn_reflns_limit_l_min -11
_diffrn_reflns_number 2599
_diffrn_reflns_theta_full 74.09
_diffrn_reflns_theta_max 74.09
_diffrn_reflns_theta_min 4.27
_diffrn_standards_decay_% 0
_diffrn_standards_interval_count 0
_diffrn_standards_interval_time 0
_diffrn_standards_number 0
_exptl_absorpt_coefficient_mu 5.215
_exptl_absorpt_correction_T_max 0.9029
_exptl_absorpt_correction_T_min 0.3555
_exptl_absorpt_correction_type multi-scan
_exptl_absorpt_process_details '(CrysAlis PRO; Agilent, 2010)'
_exptl_crystal_colour yellow
_exptl_crystal_density_diffrn 1.610
_exptl_crystal_density_method 'not measured'
_exptl_crystal_description plate
_exptl_crystal_F_000 216
_exptl_crystal_size_max 0.25
_exptl_crystal_size_mid 0.20
_exptl_crystal_size_min 0.02
_refine_diff_density_max 0.329
_refine_diff_density_min -0.443
_refine_ls_extinction_method none
_refine_ls_goodness_of_fit_ref 1.039
_refine_ls_hydrogen_treatment constr
_refine_ls_matrix_type full
_refine_ls_number_parameters 134
_refine_ls_number_reflns 1677
_refine_ls_number_restraints 6
_refine_ls_restrained_S_all 1.038
_refine_ls_R_factor_all 0.0466
_refine_ls_R_factor_gt 0.0431
_refine_ls_shift/su_max 0.001
_refine_ls_shift/su_mean 0.001
_refine_ls_structure_factor_coef Fsqd
_refine_ls_weighting_details 'calc w=1/[\s^2^(Fo^2^)+(0.0832P)^2^+0.1141P] where P=(Fo^2^+2Fc^2^)/3'
_refine_ls_weighting_scheme calc
_refine_ls_wR_factor_gt 0.1176
_refine_ls_wR_factor_ref 0.1224
_reflns_number_gt 1519
_reflns_number_total 1677
_reflns_threshold_expression I>2\s(I)
_cod_data_source_file bt5612.cif
_cod_data_source_block I
_cod_original_cell_volume 433.87(8)
_cod_database_code 2231429
_cod_database_fobs_code 2231429

loop_
_symmetry_equiv_pos_as_xyz
'x, y, z'
'-x, -y, -z'

loop_
_atom_site_type_symbol
_atom_site_label
_atom_site_fract_x
_atom_site_fract_y
_atom_site_fract_z
_atom_site_U_iso_or_equiv
_atom_site_adp_type
_atom_site_calc_flag
_atom_site_refinement_flags
_atom_site_occupancy
_atom_site_symmetry_multiplicity
_atom_site_disorder_assembly
_atom_site_disorder_group
S S1 0.82425(8) 0.32671(8) 0.07136(5) 0.0212(2) Uani d . 1 1 . .
S S2 0.7731(2) 0.1352(3) 0.61560(16) 0.0177(3) Uani d PD 0.683(3) 1 A 1
O O1 0.0398(3) 0.3931(2) 0.34150(16) 0.0214(4) Uani d . 1 1 . .
N N1 0.3814(3) 0.3582(3) 0.19518(18) 0.0165(4) Uani d . 1 1 . .
H H1 0.3243 0.3831 0.1247 0.020 Uiso calc R 1 1 . .
N N2 0.6346(3) 0.2730(3) 0.32364(17) 0.0155(4) Uani d . 1 1 . .
H H2 0.7665 0.2340 0.3513 0.019 Uiso calc R 1 1 . .
C C1 0.6123(4) 0.3176(3) 0.1982(2) 0.0161(4) Uani d . 1 1 . .
C C2 0.2501(4) 0.3552(3) 0.3155(2) 0.0165(5) Uani d . 1 1 . .
C C3 0.4173(3) 0.2981(3) 0.4032(2) 0.0153(4) Uani d . 1 1 A .
C C4 0.3529(4) 0.2791(3) 0.5309(2) 0.0172(5) Uani d D 1 1 . .
H H4 0.1912 0.3066 0.5592 0.021 Uiso calc R 1 1 A 1
C C5 0.484(2) 0.225(8) 0.6318(12) 0.017(2) Uani d PD 0.683(3) 1 A 1
C C6 0.388(2) 0.234(2) 0.7571(9) 0.0201(7) Uani d PD 0.683(3) 1 A 1
H H6 0.2288 0.2766 0.7856 0.024 Uiso calc PR 0.683(3) 1 A 1
C C7 0.5563(7) 0.1717(7) 0.8394(5) 0.0218(9) Uani d PD 0.683(3) 1 A 1
H H7 0.5228 0.1714 0.9280 0.026 Uiso calc PR 0.683(3) 1 A 1
C C8 0.7709(9) 0.1127(9) 0.7737(4) 0.0227(12) Uani d PD 0.683(3) 1 A 1
H H8 0.9045 0.0645 0.8122 0.027 Uiso calc PR 0.683(3) 1 A 1
S S2' 0.3819(11) 0.2103(10) 0.7847(4) 0.0201(7) Uani d PD 0.317 1 A 2
C C5' 0.494(4) 0.210(17) 0.628(2) 0.017(2) Uani d PD 0.317 1 A 2
C C6' 0.731(3) 0.159(3) 0.6117(17) 0.0177(3) Uani d PD 0.317 1 A 2
H H6' 0.8277 0.1592 0.5304 0.021 Uiso calc PR 0.317(3) 1 A 2
C C7' 0.816(3) 0.106(2) 0.7307(10) 0.0227(12) Uani d PD 0.317 1 A 2
H H7' 0.9731 0.0609 0.7379 0.027 Uiso calc PR 0.317(3) 1 A 2
C C8' 0.6415(17) 0.1274(17) 0.8312(14) 0.0218(9) Uani d PD 0.317 1 A 2
H H8' 0.6628 0.0994 0.9177 0.026 Uiso calc PR 0.317(3) 1 A 2

loop_
_atom_site_aniso_label
_atom_site_aniso_U_11
_atom_site_aniso_U_22
_atom_site_aniso_U_33
_atom_site_aniso_U_12
_atom_site_aniso_U_13
_atom_site_aniso_U_23
S1 0.0143(3) 0.0310(3) 0.0138(3) -0.0020(2) -0.0009(2) -0.0024(2)
S2 0.0127(7) 0.0198(7) 0.0184(5) -0.0001(5) -0.0058(5) -0.0018(4)
O1 0.0122(7) 0.0315(9) 0.0211(9) -0.0048(6) -0.0035(6) -0.0068(7)
N1 0.0139(8) 0.0223(9) 0.0131(9) -0.0046(7) -0.0041(7) -0.0020(7)
N2 0.0108(8) 0.0213(9) 0.0129(9) -0.0026(6) -0.0037(7) -0.0013(7)
C1 0.0149(10) 0.0173(9) 0.0154(11) -0.0047(7) -0.0035(8) -0.0012(8)
C2 0.0159(10) 0.0186(10) 0.0157(11) -0.0062(8) -0.0021(8) -0.0035(8)
C3 0.0137(10) 0.0162(9) 0.0153(11) -0.0041(7) -0.0034(8) -0.0014(8)
C4 0.0155(10) 0.0182(10) 0.0180(11) -0.0057(8) -0.0026(8) -0.0034(8)
C5 0.0229(15) 0.014(7) 0.0159(13) -0.007(2) -0.0053(11) -0.0011(14)
C6 0.0226(7) 0.0262(17) 0.011(2) -0.0063(8) -0.0009(15) -0.0042(16)
C7 0.034(3) 0.020(2) 0.0125(14) -0.0076(19) -0.004(2) -0.0041(14)
C8 0.031(4) 0.0192(13) 0.018(3) -0.0072(17) -0.012(3) 0.003(2)
S2' 0.0226(7) 0.0262(17) 0.011(2) -0.0063(8) -0.0009(15) -0.0042(16)
C5' 0.0229(15) 0.014(7) 0.0159(13) -0.007(2) -0.0053(11) -0.0011(14)
C6' 0.0127(7) 0.0198(7) 0.0184(5) -0.0001(5) -0.0058(5) -0.0018(4)
C7' 0.031(4) 0.0192(13) 0.018(3) -0.0072(17) -0.012(3) 0.003(2)
C8' 0.034(3) 0.020(2) 0.0125(14) -0.0076(19) -0.004(2) -0.0041(14)

loop_
_atom_type_symbol
_atom_type_description
_atom_type_scat_dispersion_real
_atom_type_scat_dispersion_imag
_atom_type_scat_source
C C 0.0181 0.0091 'International Tables Vol C Tables 4.2.6.8 and 6.1.1.4'
H H 0.0000 0.0000 'International Tables Vol C Tables 4.2.6.8 and 6.1.1.4'
N N 0.0311 0.0180 'International Tables Vol C Tables 4.2.6.8 and 6.1.1.4'
O O 0.0492 0.0322 'International Tables Vol C Tables 4.2.6.8 and 6.1.1.4'
S S 0.3331 0.5567 'International Tables Vol C Tables 4.2.6.8 and 6.1.1.4'

loop_
_geom_angle_atom_site_label_1
_geom_angle_atom_site_label_2
_geom_angle_atom_site_label_3
_geom_angle
C5 S2 C8 92.3(3)
C1 N1 C2 111.81(19)
C1 N1 H1 124.1
C2 N1 H1 124.1
C1 N2 C3 110.50(17)
C1 N2 H2 124.8
C3 N2 H2 124.8
N2 C1 N1 107.33(18)
N2 C1 S1 126.45(16)
N1 C1 S1 126.20(17)
O1 C2 N1 126.4(2)
O1 C2 C3 128.6(2)
N1 C2 C3 104.99(17)
C4 C3 N2 132.2(2)
C4 C3 C2 122.56(19)
N2 C3 C2 105.19(18)
C3 C4 C5' 128.4(9)
C3 C4 C5 131.6(5)
C3 C4 H4 114.2
C5' C4 H4 117.3
C5 C4 H4 114.2
C6 C5 C4 123.6(9)
C6 C5 S2 111.2(6)
C4 C5 S2 125.2(7)
C5 C6 C7 112.6(10)
C5 C6 H6 123.7
C7 C6 H6 123.7
C8 C7 C6 111.1(7)
C8 C7 H7 124.4
C6 C7 H7 124.4
C7 C8 S2 112.7(5)
C7 C8 H8 123.6
S2 C8 H8 123.6
C8' S2' C5' 93.5(8)
C6' C5' C4 128.4(16)
C6' C5' S2' 109.6(10)
C4 C5' S2' 121.5(14)
C5' C6' C7' 113.2(14)
C5' C6' H6' 123.4
C7' C6' H6' 123.4
C8' C7' C6' 111.3(16)
C8' C7' H7' 124.4
C6' C7' H7' 124.4
C7' C8' S2' 112.2(13)
C7' C8' H8' 123.9
S2' C8' H8' 123.9

loop_
_geom_bond_atom_site_label_1
_geom_bond_atom_site_label_2
_geom_bond_distance
S1 C1 1.660(2)
S2 C5 1.706(9)
S2 C8 1.702(5)
O1 C2 1.224(3)
N1 C1 1.373(3)
N1 C2 1.374(3)
N1 H1 0.8800
N2 C1 1.358(3)
N2 C3 1.407(3)
N2 H2 0.8800
C2 C3 1.476(3)
C3 C4 1.344(3)
C4 C5' 1.430(8)
C4 C5 1.431(5)
C4 H4 0.9500
C5 C6 1.380(13)
C6 C7 1.433(13)
C6 H6 0.9500
C7 C8 1.368(5)
C7 H7 0.9500
C8 H8 0.9500
S2' C8' 1.693(9)
S2' C5' 1.705(17)
C5' C6' 1.378(16)
C6' C7' 1.438(15)
C6' H6' 0.9500
C7' C8' 1.356(9)
C7' H7' 0.9500
C8' H8' 0.9500

loop_
_geom_hbond_atom_site_label_D
_geom_hbond_atom_site_label_H
_geom_hbond_atom_site_label_A
_geom_hbond_site_symmetry_A
_geom_hbond_distance_DH
_geom_hbond_distance_HA
_geom_hbond_distance_DA
_geom_hbond_angle_DHA
_geom_hbond_publ_flag
N2 H2 O1 1_655 0.88 2.20 2.873(2) 133 yes

loop_
_geom_torsion_atom_site_label_1
_geom_torsion_atom_site_label_2
_geom_torsion_atom_site_label_3
_geom_torsion_atom_site_label_4
_geom_torsion
C3 N2 C1 N1 -4.2(2)
C3 N2 C1 S1 174.52(16)
C2 N1 C1 N2 4.3(2)
C2 N1 C1 S1 -174.39(16)
C1 N1 C2 O1 177.1(2)
C1 N1 C2 C3 -2.7(2)
C1 N2 C3 C4 -177.4(2)
C1 N2 C3 C2 2.5(2)
O1 C2 C3 C4 0.3(3)
N1 C2 C3 C4 -179.96(19)
O1 C2 C3 N2 -179.7(2)
N1 C2 C3 N2 0.1(2)
C6 C7 C8 S2 1.0(8)
C5 S2 C8 C7 0.0(18)
C6' C7' C8' S2' -0.1(18)
